data_1574005
loop_
_publ_author_name
'Arif, Muhammad'
'Liu, Xu'
'Jia, Hangwei'
'Yang, Zhihua'
'Hou, Xueling'
'Pan, Shilie'

_publ_section_title
;
 Optimizing optical anisotropy in low-dimensional structures <i>via</i>
 intralayer hydrogen bonding modulation and anionic substitution.
;
_journal_issue 10
_journal_name_full 'Materials horizons'
_journal_page_first 3538
_journal_page_last 3545
_journal_paper_doi 10.1039/d4mh01790k
_journal_volume 12
_journal_year 2025
_chemical_formula_moiety '2(C4 H5 N3), C4 H6 O4'
_chemical_formula_sum 'C12 H16 N6 O4'
_chemical_formula_weight 308.31
_chemical_name_systematic 'Aminopyrazine Succinate'
_space_group_crystal_system monoclinic
_space_group_IT_number 14
_space_group_name_Hall '-P 2ybc'
_space_group_name_H-M_alt 'P 1 21/c 1'
_atom_sites_solution_hydrogens difmap
_atom_sites_solution_primary dual
_audit_creation_date 2024-09-07
_audit_creation_method
;
Olex2 1.5
(compiled 2023.08.24 svn.re1ec1418 for OlexSys, GUI svn.r6817)
;
_audit_update_record
;
2024-10-30 deposited with the CCDC.	2025-02-14 downloaded from the CCDC.
;
_cell_angle_alpha 90
_cell_angle_beta 104.630(5)
_cell_angle_gamma 90
_cell_formula_units_Z 2
_cell_length_a 5.3958(6)
_cell_length_b 19.471(2)
_cell_length_c 6.9453(7)
_cell_measurement_reflns_used 1426
_cell_measurement_temperature 298
_cell_measurement_theta_max 27.20
_cell_measurement_theta_min 3.21
_cell_volume 706.03(13)
_computing_cell_refinement 'SAINT V8.40B (?, 2016)'
_computing_data_reduction 'SAINT V8.40B (?, 2016)'
_computing_molecular_graphics 'Olex2 1.5 (Dolomanov et al., 2009)'
_computing_publication_material 'Olex2 1.5 (Dolomanov et al., 2009)'
_computing_structure_refinement 'SHELXL 2018/3 (Sheldrick, 2015)'
_computing_structure_solution 'SHELXT 2018/2 (Sheldrick, 2018)'
_diffrn_ambient_temperature 298
_diffrn_measured_fraction_theta_full 0.996
_diffrn_measured_fraction_theta_max 0.996
_diffrn_measurement_device_type 'Bruker APEX-II CCD'
_diffrn_measurement_method '\f and \w scans'
_diffrn_radiation_type MoK\a
_diffrn_radiation_wavelength 0.71073
_diffrn_reflns_av_R_equivalents 0.0717
_diffrn_reflns_av_unetI/netI 0.0526
_diffrn_reflns_Laue_measured_fraction_full 0.996
_diffrn_reflns_Laue_measured_fraction_max 0.996
_diffrn_reflns_limit_h_max 7
_diffrn_reflns_limit_h_min -7
_diffrn_reflns_limit_k_max 25
_diffrn_reflns_limit_k_min -25
_diffrn_reflns_limit_l_max 9
_diffrn_reflns_limit_l_min -9
_diffrn_reflns_number 7097
_diffrn_reflns_point_group_measured_fraction_full 0.996
_diffrn_reflns_point_group_measured_fraction_max 0.996
_diffrn_reflns_theta_full 25.242
_diffrn_reflns_theta_max 27.542
_diffrn_reflns_theta_min 2.092
_diffrn_source_current 1.4
_diffrn_source_power 0.07
_diffrn_source_voltage 50.0
_diffrn_standards_number 0
_exptl_absorpt_coefficient_mu 0.112
_exptl_absorpt_correction_T_max 0.7456
_exptl_absorpt_correction_T_min 0.6620
_exptl_absorpt_correction_type none
_exptl_crystal_colour colourless
_exptl_crystal_colour_primary colourless
_exptl_crystal_density_diffrn 1.450
_exptl_crystal_description block
_exptl_crystal_F_000 324
_exptl_crystal_size_max 0.22
_exptl_crystal_size_mid 0.186
_exptl_crystal_size_min 0.162
_refine_diff_density_max 0.314
_refine_diff_density_min -0.219
_refine_diff_density_rms 0.051
_refine_ls_extinction_method none
_refine_ls_goodness_of_fit_ref 1.034
_refine_ls_hydrogen_treatment constr
_refine_ls_matrix_type full
_refine_ls_number_parameters 100
_refine_ls_number_reflns 1605
_refine_ls_number_restraints 0
_refine_ls_restrained_S_all 1.034
_refine_ls_R_factor_all 0.0628
_refine_ls_R_factor_gt 0.0441
_refine_ls_shift/su_max 0.000
_refine_ls_shift/su_mean 0.000
_refine_ls_structure_factor_coef Fsqd
_refine_ls_weighting_details 'w=1/[\s^2^(Fo^2^)+(0.0573P)^2^+0.1394P] where P=(Fo^2^+2Fc^2^)/3'
_refine_ls_weighting_scheme calc
_refine_ls_wR_factor_gt 0.1077
_refine_ls_wR_factor_ref 0.1264
_reflns_Friedel_coverage 0.000
_reflns_number_gt 1185
_reflns_number_total 1605
_reflns_threshold_expression 'I > 2\s(I)'
_cod_data_source_file d4mh01790k2.cif
_cod_data_source_block rrr
_cod_depositor_comments 'Adding full bibliography for 1574003--1574009.cif.'
_cod_original_cell_volume 706.02(13)
_cod_database_code 1574005
_shelx_shelxl_version_number 2018/3
_shelx_space_group_comment
;
The symmetry employed for this shelxl refinement is uniquely defined
by the following loop, which should always be used as a source of
symmetry information in preference to the above space-group names.
They are only intended as comments.
;
_shelx_estimated_absorpt_t_max 0.982
_shelx_estimated_absorpt_t_min 0.976
_olex2_refinement_description
;
1. Fixed Uiso
 At 1.2 times of:
  All C(H) groups, All C(H,H) groups, All N(H,H) groups
 At 1.5 times of:
  All O(H) groups
2.a Riding coordinates:
 N1(H1a,H1b), C2(H2), C3(H3), C4(H4), C6(H6a,H6b), O1(H1)
;
_olex2_submission_special_instructions 'No special instructions were received'

loop_
_space_group_symop_operation_xyz
'x, y, z'
'-x, y+1/2, -z+1/2'
'-x, -y, -z'
'x, -y-1/2, z-1/2'

loop_
_atom_site_label
_atom_site_type_symbol
_atom_site_fract_x
_atom_site_fract_y
_atom_site_fract_z
_atom_site_U_iso_or_equiv
_atom_site_adp_type
_atom_site_occupancy
_atom_site_site_symmetry_order
_atom_site_calc_flag
_atom_site_refinement_flags_posn
_atom_site_refinement_flags_adp
_atom_site_refinement_flags_occupancy
_atom_site_disorder_assembly
_atom_site_disorder_group
N1 N 0.8073(2) 0.05544(7) 0.6351(2) 0.0277(4) Uani 1 1 d . . . . .
H1A H 0.764888 0.012323 0.606178 0.033 Uiso 1 1 d R U . . .
H1B H 0.963218 0.065763 0.704168 0.033 Uiso 1 1 d R U . . .
N2 N 0.3985(2) 0.08808(7) 0.4691(2) 0.0226(3) Uani 1 1 d . . . . .
N3 N 0.5323(3) 0.22490(7) 0.5545(2) 0.0263(3) Uani 1 1 d . . . . .
C1 C 0.6340(3) 0.10553(8) 0.5738(2) 0.0207(4) Uani 1 1 d . . . . .
C2 C 0.2326(3) 0.13958(9) 0.4082(3) 0.0262(4) Uani 1 1 d . . . . .
H2 H 0.063998 0.128783 0.333481 0.031 Uiso 1 1 d R U . . .
C3 C 0.2955(3) 0.20729(9) 0.4490(3) 0.0280(4) Uani 1 1 d . . . . .
H3 H 0.171061 0.241988 0.402413 0.034 Uiso 1 1 d R U . . .
C4 C 0.6988(3) 0.17526(8) 0.6168(3) 0.0232(4) Uani 1 1 d . . . . .
H4 H 0.866462 0.186523 0.692474 0.028 Uiso 1 1 d R U . . .
C5 C 0.4903(3) 0.09897(8) 1.0179(2) 0.0212(4) Uani 1 1 d . . . . .
C6 C 0.5893(3) 0.02664(8) 1.0591(2) 0.0229(4) Uani 1 1 d . . . . .
H6A H 0.615574 0.016844 1.202770 0.027 Uiso 1 1 d R U . . .
H6B H 0.757624 0.023034 1.027340 0.027 Uiso 1 1 d R U . . .
O1 O 0.6597(2) 0.14454(6) 1.10958(19) 0.0283(3) Uani 1 1 d . . . . .
H1 H 0.601004 0.184273 1.081506 0.042 Uiso 1 1 d R U . . .
O2 O 0.2803(2) 0.11375(6) 0.91457(19) 0.0288(3) Uani 1 1 d . . . . .

loop_
_atom_site_aniso_label
_atom_site_aniso_U_11
_atom_site_aniso_U_22
_atom_site_aniso_U_33
_atom_site_aniso_U_23
_atom_site_aniso_U_13
_atom_site_aniso_U_12
N1 0.0197(7) 0.0187(7) 0.0387(9) -0.0006(6) -0.0035(6) -0.0004(5)
N2 0.0179(7) 0.0227(7) 0.0250(7) -0.0010(6) 0.0014(5) -0.0014(5)
N3 0.0276(7) 0.0200(7) 0.0294(8) -0.0013(6) 0.0040(6) -0.0009(5)
C1 0.0197(7) 0.0203(8) 0.0207(8) -0.0001(6) 0.0026(6) -0.0011(6)
C2 0.0194(8) 0.0256(9) 0.0305(9) 0.0005(7) 0.0009(7) 0.0003(6)
C3 0.0235(8) 0.0245(9) 0.0331(10) 0.0025(7) 0.0017(7) 0.0042(7)
C4 0.0213(8) 0.0196(8) 0.0266(9) -0.0019(6) 0.0024(6) -0.0021(6)
C5 0.0203(8) 0.0207(8) 0.0210(8) -0.0005(6) 0.0025(6) -0.0004(6)
C6 0.0228(8) 0.0188(8) 0.0247(9) -0.0006(7) 0.0020(7) 0.0016(6)
O1 0.0252(6) 0.0161(6) 0.0370(7) -0.0001(5) -0.0040(5) -0.0003(4)
O2 0.0241(6) 0.0217(6) 0.0342(7) -0.0020(5) -0.0047(5) 0.0016(5)

loop_
_atom_type_symbol
_atom_type_description
_atom_type_scat_dispersion_real
_atom_type_scat_dispersion_imag
_atom_type_scat_source
C C 0.0033 0.0016 'International Tables Vol C Tables 4.2.6.8 and 6.1.1.4'
H H 0.0000 0.0000 'International Tables Vol C Tables 4.2.6.8 and 6.1.1.4'
N N 0.0061 0.0033 'International Tables Vol C Tables 4.2.6.8 and 6.1.1.4'
O O 0.0106 0.0060 'International Tables Vol C Tables 4.2.6.8 and 6.1.1.4'

loop_
_geom_angle_atom_site_label_1
_geom_angle_atom_site_label_2
_geom_angle_atom_site_label_3
_geom_angle
_geom_angle_site_symmetry_1
_geom_angle_site_symmetry_3
_geom_angle_publ_flag
H1A N1 H1B 120.0 . . ?
C1 N1 H1A 120.0 . . ?
C1 N1 H1B 120.0 . . ?
C1 N2 C2 116.64(14) . . ?
C4 N3 C3 117.83(15) . . ?
N1 C1 C4 120.95(14) . . ?
N2 C1 N1 118.49(15) . . ?
N2 C1 C4 120.56(14) . . ?
N2 C2 H2 118.6 . . ?
N2 C2 C3 122.88(15) . . ?
C3 C2 H2 118.6 . . ?
N3 C3 C2 120.53(16) . . ?
N3 C3 H3 119.7 . . ?
C2 C3 H3 119.7 . . ?
N3 C4 C1 121.56(15) . . ?
N3 C4 H4 119.2 . . ?
C1 C4 H4 119.2 . . ?
O1 C5 C6 111.60(13) . . ?
O2 C5 C6 124.56(15) . . ?
O2 C5 O1 123.83(15) . . ?
C5 C6 C6 113.06(16) . 3_657 ?
C5 C6 H6A 109.0 . . ?
C5 C6 H6B 109.0 . . ?
C6 C6 H6A 109.0 3_657 . ?
C6 C6 H6B 109.0 3_657 . ?
H6A C6 H6B 107.8 . . ?
C5 O1 H1 109.5 . . ?

loop_
_geom_bond_atom_site_label_1
_geom_bond_atom_site_label_2
_geom_bond_distance
_geom_bond_site_symmetry_2
_geom_bond_publ_flag
N1 H1A 0.8800 . ?
N1 H1B 0.8800 . ?
N1 C1 1.344(2) . ?
N2 C1 1.339(2) . ?
N2 C2 1.340(2) . ?
N3 C3 1.347(2) . ?
N3 C4 1.316(2) . ?
C1 C4 1.415(2) . ?
C2 H2 0.9500 . ?
C2 C3 1.373(2) . ?
C3 H3 0.9499 . ?
C4 H4 0.9500 . ?
C5 C6 1.508(2) . ?
C5 O1 1.3169(19) . ?
C5 O2 1.2126(19) . ?
C6 C6 1.510(3) 3_657 ?
C6 H6A 0.9900 . ?
C6 H6B 0.9900 . ?
O1 H1 0.8400 . ?

loop_
_geom_hbond_atom_site_label_D
_geom_hbond_atom_site_label_H
_geom_hbond_atom_site_label_A
_geom_hbond_distance_DH
_geom_hbond_distance_HA
_geom_hbond_distance_DA
_geom_hbond_angle_DHA
_geom_hbond_site_symmetry_A
_geom_hbond_publ_flag
N1 H1A N2 0.88 2.15 3.027(2) 171.2 3_656 yes
N1 H1B O2 0.88 2.16 3.0114(18) 162.1 1_655 yes
C2 H2 O1 0.95 2.36 3.260(2) 158.5 1_454 yes
O1 H1 N3 0.84 1.81 2.6359(18) 168.8 4_566 yes

loop_
_geom_torsion_atom_site_label_1
_geom_torsion_atom_site_label_2
_geom_torsion_atom_site_label_3
_geom_torsion_atom_site_label_4
_geom_torsion
_geom_torsion_site_symmetry_1
_geom_torsion_site_symmetry_2
_geom_torsion_site_symmetry_3
_geom_torsion_site_symmetry_4
_geom_torsion_publ_flag
N1 C1 C4 N3 178.71(16) . . . . ?
N2 C1 C4 N3 -0.6(3) . . . . ?
N2 C2 C3 N3 0.0(3) . . . . ?
C1 N2 C2 C3 0.0(3) . . . . ?
C2 N2 C1 N1 -179.00(15) . . . . ?
C2 N2 C1 C4 0.3(2) . . . . ?
C3 N3 C4 C1 0.5(3) . . . . ?
C4 N3 C3 C2 -0.2(3) . . . . ?
O1 C5 C6 C6 -174.42(16) . . . 3_657 ?
O2 C5 C6 C6 6.0(3) . . . 3_657 ?
